data_7126337
loop_
_publ_author_name
'An, Yang'
'Zhang, Bo-Sheng'
'Zhang, Zhe'
'Liu, Ce'
'Gou, Xue-Ya'
'Ding, Ya-Nan'
'Liang, Yong-Min'

_publ_section_title
;
 A carboxylate-assisted amination/unactivated C(sp<sup>2</sup>)-H
 arylation reaction via a palladium/norbornene cooperative catalysis.
;
_journal_issue 44
_journal_name_full 'Chemical communications (Cambridge, England)'
_journal_page_first 5933
_journal_page_last 5936
_journal_paper_doi 10.1039/c9cc09265j
_journal_volume 56
_journal_year 2020
_chemical_formula_moiety 'C20 H22 N2 O2'
_chemical_formula_sum 'C20 H22 N2 O2'
_chemical_formula_weight 322.39
_space_group_crystal_system monoclinic
_space_group_IT_number 14
_space_group_name_Hall '-P 2ybc'
_space_group_name_H-M_alt 'P 1 21/c 1'
_atom_sites_solution_hydrogens geom
_atom_sites_solution_primary direct
_audit_creation_date 2019-07-19
_audit_creation_method
;
Olex2 1.2
(compiled 2018.05.29 svn.r3508 for OlexSys, GUI svn.r5506)
;
_audit_update_record
;
2019-10-09 deposited with the CCDC.	2020-04-06 downloaded from the CCDC.
;
_cell_angle_alpha 90
_cell_angle_beta 108.1425(17)
_cell_angle_gamma 90
_cell_formula_units_Z 8
_cell_length_a 18.7868(3)
_cell_length_b 9.84896(13)
_cell_length_c 19.3586(3)
_cell_measurement_reflns_used 10414
_cell_measurement_temperature 292.39(14)
_cell_measurement_theta_max 69.7460
_cell_measurement_theta_min 6.4520
_cell_volume 3403.85(9)
_computing_cell_refinement
;
CrysAlisPro, Agilent Technologies,
Version 1.171.36.28 (release 01-02-2013 CrysAlis171 .NET)
(compiled Feb  1 2013,16:14:44)
;
_computing_data_collection
;
CrysAlisPro, Agilent Technologies,
Version 1.171.36.28 (release 01-02-2013 CrysAlis171 .NET)
(compiled Feb  1 2013,16:14:44)
;
_computing_data_reduction
;
CrysAlisPro, Agilent Technologies,
Version 1.171.36.28 (release 01-02-2013 CrysAlis171 .NET)
(compiled Feb  1 2013,16:14:44)
;
_computing_molecular_graphics 'Olex2 (Dolomanov et al., 2009)'
_computing_publication_material 'Olex2 (Dolomanov et al., 2009)'
_computing_structure_refinement 'ShelXL (Sheldrick, 2015)'
_computing_structure_solution 'ShelXS (Sheldrick, 2008)'
_diffrn_ambient_temperature 292.39(14)
_diffrn_detector_area_resol_mean 16.0733
_diffrn_measured_fraction_theta_full 0.993
_diffrn_measured_fraction_theta_max 0.993
_diffrn_measurement_details
;
#__ type_ start__ end____ width___ exp.time_
  1 omega  -60.00   -1.00   1.0000    1.0000
omega____ theta____ kappa____ phi______ frames
    -       -8.5000  -63.0000   90.0000 59

#__ type_ start__ end____ width___ exp.time_
  2 omega  -39.00   -3.00   1.0000    1.0000
omega____ theta____ kappa____ phi______ frames
    -       -8.5000  125.0000 -150.0000 36

#__ type_ start__ end____ width___ exp.time_
  3 omega  -70.00   15.00   1.0000    1.0000
omega____ theta____ kappa____ phi______ frames
    -       -8.5000  -50.0000 -150.0000 85

#__ type_ start__ end____ width___ exp.time_
  4 omega  -86.00  -44.00   1.0000    1.0000
omega____ theta____ kappa____ phi______ frames
    -       -8.5000  178.0000  -30.0000 42

#__ type_ start__ end____ width___ exp.time_
  5 omega   32.00  123.00   1.0000    1.0000
omega____ theta____ kappa____ phi______ frames
    -       54.0000   57.0000   60.0000 91

#__ type_ start__ end____ width___ exp.time_
  6 omega   39.00  127.00   1.0000    1.0000
omega____ theta____ kappa____ phi______ frames
    -       54.0000   38.0000  -90.0000 88

#__ type_ start__ end____ width___ exp.time_
  7 omega    1.00   93.00   1.0000    1.0000
omega____ theta____ kappa____ phi______ frames
    -       54.0000  -99.0000  120.0000 92

#__ type_ start__ end____ width___ exp.time_
  8 omega  -13.00   72.00   1.0000    1.0000
omega____ theta____ kappa____ phi______ frames
    -       54.0000  -57.0000  -90.0000 85

#__ type_ start__ end____ width___ exp.time_
  9 omega  125.00  175.00   1.0000    2.0000
omega____ theta____ kappa____ phi______ frames
    -      108.0000  111.0000  120.0000 50

#__ type_ start__ end____ width___ exp.time_
 10 omega   34.00  108.00   1.0000    2.0000
omega____ theta____ kappa____ phi______ frames
    -      108.0000    0.0000   90.0000 74

#__ type_ start__ end____ width___ exp.time_
 11 omega   72.00  137.00   1.0000    2.0000
omega____ theta____ kappa____ phi______ frames
    -      108.0000   25.0000 -180.0000 65

#__ type_ start__ end____ width___ exp.time_
 12 omega   36.00   93.00   1.0000    2.0000
omega____ theta____ kappa____ phi______ frames
    -      108.0000  -38.0000  -60.0000 57

#__ type_ start__ end____ width___ exp.time_
 13 omega   78.00  104.00   1.0000    2.0000
omega____ theta____ kappa____ phi______ frames
    -      108.0000  -63.0000    0.0000 26

#__ type_ start__ end____ width___ exp.time_
 14 omega   38.00   77.00   1.0000    2.0000
omega____ theta____ kappa____ phi______ frames
    -      108.0000  -38.0000 -150.0000 39

#__ type_ start__ end____ width___ exp.time_
 15 omega  101.00  145.00   1.0000    2.0000
omega____ theta____ kappa____ phi______ frames
    -      108.0000 -165.0000  120.0000 44

#__ type_ start__ end____ width___ exp.time_
 16 omega   74.00  114.00   1.0000    2.0000
omega____ theta____ kappa____ phi______ frames
    -      108.0000 -111.0000  120.0000 40

#__ type_ start__ end____ width___ exp.time_
 17 omega   34.00   60.00   1.0000    2.0000
omega____ theta____ kappa____ phi______ frames
    -      108.0000  -25.0000 -180.0000 26

#__ type_ start__ end____ width___ exp.time_
 18 omega   79.00  146.00   1.0000    2.0000
omega____ theta____ kappa____ phi______ frames
    -      108.0000  -91.0000 -150.0000 67

#__ type_ start__ end____ width___ exp.time_
 19 omega   36.00  146.00   1.0000    2.0000
omega____ theta____ kappa____ phi______ frames
    -      108.0000  -91.0000   60.0000 110

#__ type_ start__ end____ width___ exp.time_
 20 omega   67.00  104.00   1.0000    2.0000
omega____ theta____ kappa____ phi______ frames
    -      108.0000  -50.0000 -150.0000 37

#__ type_ start__ end____ width___ exp.time_
 21 omega   35.00  112.00   1.0000    2.0000
omega____ theta____ kappa____ phi______ frames
    -      108.0000 -111.0000 -120.0000 77

#__ type_ start__ end____ width___ exp.time_
 22 omega   35.00   93.00   1.0000    2.0000
omega____ theta____ kappa____ phi______ frames
    -      108.0000  -25.0000   60.0000 58

#__ type_ start__ end____ width___ exp.time_
 23 omega   79.00  104.00   1.0000    2.0000
omega____ theta____ kappa____ phi______ frames
    -      108.0000  -50.0000  120.0000 25

#__ type_ start__ end____ width___ exp.time_
 24 omega   45.00   72.00   1.0000    2.0000
omega____ theta____ kappa____ phi______ frames
    -      108.0000  -50.0000 -180.0000 27

#__ type_ start__ end____ width___ exp.time_
 25 omega   45.00  103.00   1.0000    2.0000
omega____ theta____ kappa____ phi______ frames
    -      108.0000  -50.0000    0.0000 58

#__ type_ start__ end____ width___ exp.time_
 26 omega   44.00   70.00   1.0000    2.0000
omega____ theta____ kappa____ phi______ frames
    -      108.0000  -38.0000  120.0000 26

#__ type_ start__ end____ width___ exp.time_
 27 omega   58.00   94.00   1.0000    2.0000
omega____ theta____ kappa____ phi______ frames
    -      108.0000  -25.0000  120.0000 36

#__ type_ start__ end____ width___ exp.time_
 28 omega   49.00   89.00   1.0000    2.0000
omega____ theta____ kappa____ phi______ frames
    -      108.0000  -25.0000 -120.0000 40

#__ type_ start__ end____ width___ exp.time_
 29 omega   47.00   77.00   1.0000    2.0000
omega____ theta____ kappa____ phi______ frames
    -      108.0000  -77.0000 -120.0000 30

#__ type_ start__ end____ width___ exp.time_
 30 omega   70.00  173.00   1.0000    2.0000
omega____ theta____ kappa____ phi______ frames
    -      108.0000   25.0000   90.0000 103

#__ type_ start__ end____ width___ exp.time_
 31 omega   75.00  100.00   1.0000    2.0000
omega____ theta____ kappa____ phi______ frames
    -      108.0000 -165.0000  120.0000 25

#__ type_ start__ end____ width___ exp.time_
 32 omega   99.00  125.00   1.0000    2.0000
omega____ theta____ kappa____ phi______ frames
    -      108.0000   50.0000  -30.0000 26

#__ type_ start__ end____ width___ exp.time_
 33 omega   60.00  111.00   1.0000    2.0000
omega____ theta____ kappa____ phi______ frames
    -      108.0000  -63.0000   60.0000 51
;
_diffrn_measurement_device_type 'SuperNova, Dual, Cu at zero, Eos'
_diffrn_measurement_method '\w scans'
_diffrn_orient_matrix_UB_11 -0.0217927000
_diffrn_orient_matrix_UB_12 0.1032965000
_diffrn_orient_matrix_UB_13 -0.0628859000
_diffrn_orient_matrix_UB_21 -0.0020056000
_diffrn_orient_matrix_UB_22 -0.1150555000
_diffrn_orient_matrix_UB_23 -0.0544967000
_diffrn_orient_matrix_UB_31 -0.0834460000
_diffrn_orient_matrix_UB_32 -0.0241850000
_diffrn_orient_matrix_UB_33 -0.0092197000
_diffrn_radiation_monochromator mirror
_diffrn_radiation_type CuK\a
_diffrn_radiation_wavelength 1.54184
_diffrn_reflns_av_R_equivalents 0.0244
_diffrn_reflns_av_unetI/netI 0.0191
_diffrn_reflns_Laue_measured_fraction_full 0.993
_diffrn_reflns_Laue_measured_fraction_max 0.993
_diffrn_reflns_limit_h_max 15
_diffrn_reflns_limit_h_min -22
_diffrn_reflns_limit_k_max 11
_diffrn_reflns_limit_k_min -11
_diffrn_reflns_limit_l_max 23
_diffrn_reflns_limit_l_min -20
_diffrn_reflns_number 24742
_diffrn_reflns_point_group_measured_fraction_full 0.993
_diffrn_reflns_point_group_measured_fraction_max 0.993
_diffrn_reflns_theta_full 66.590
_diffrn_reflns_theta_max 66.590
_diffrn_reflns_theta_min 4.672
_diffrn_source 'SuperNova (Cu) X-ray Source'
_exptl_absorpt_coefficient_mu 0.650
_exptl_absorpt_correction_T_max 1.00000
_exptl_absorpt_correction_T_min 0.44863
_exptl_absorpt_correction_type multi-scan
_exptl_absorpt_process_details
;
CrysAlisPro, Agilent Technologies,
Version 1.171.36.28 (release 01-02-2013 CrysAlis171 .NET)
(compiled Feb  1 2013,16:14:44)
Empirical absorption correction using spherical harmonics,
 implemented in SCALE3 ABSPACK scaling algorithm.
;
_exptl_crystal_colour 'clear light colourless'
_exptl_crystal_colour_lustre clear
_exptl_crystal_colour_modifier light
_exptl_crystal_colour_primary colourless
_exptl_crystal_density_diffrn 1.258
_exptl_crystal_description block
_exptl_crystal_F_000 1376
_exptl_crystal_size_max 0.18
_exptl_crystal_size_mid 0.15
_exptl_crystal_size_min 0.12
_refine_diff_density_max 0.168
_refine_diff_density_min -0.175
_refine_diff_density_rms 0.030
_refine_ls_extinction_method none
_refine_ls_goodness_of_fit_ref 1.034
_refine_ls_hydrogen_treatment constr
_refine_ls_matrix_type full
_refine_ls_number_parameters 435
_refine_ls_number_reflns 5971
_refine_ls_number_restraints 0
_refine_ls_restrained_S_all 1.034
_refine_ls_R_factor_all 0.0435
_refine_ls_R_factor_gt 0.0384
_refine_ls_shift/su_max 0.000
_refine_ls_shift/su_mean 0.000
_refine_ls_structure_factor_coef Fsqd
_refine_ls_weighting_details 'w=1/[\s^2^(Fo^2^)+(0.0529P)^2^+0.6645P] where P=(Fo^2^+2Fc^2^)/3'
_refine_ls_weighting_scheme calc
_refine_ls_wR_factor_gt 0.0992
_refine_ls_wR_factor_ref 0.1040
_reflns_Friedel_coverage 0.000
_reflns_number_gt 5298
_reflns_number_total 5971
_reflns_threshold_expression 'I > 2\s(I)'
_cod_data_source_file c9cc09265j2.cif
_cod_data_source_block any211_0711
_cod_depositor_comments
;
Adding full bibliography for 7126337--7126341.cif.

2024-06-28
Z value and formula fixed to values more according to usual
chemical conventions.                 miguel
;
_cod_original_formula_sum 'C40 H44 N4 O4'
_cod_original_formula_weight 644.79
_cod_original_formula_moiety '2(C20 H22 N2 O2)'
_cod_original_formula_units_Z 4
_cod_original_cell_volume 3403.86(9)
_cod_database_code 7126337
_shelx_shelxl_version_number 2018/3
_shelx_space_group_comment
;
The symmetry employed for this shelxl refinement is uniquely defined
by the following loop, which should always be used as a source of
symmetry information in preference to the above space-group names.
They are only intended as comments.
;
_reflns_odcompleteness_completeness 99.15
_reflns_odcompleteness_iscentric 1
_reflns_odcompleteness_theta 66.97
_olex2_refinement_description
;
1. Fixed Uiso
 At 1.2 times of:
  All C(H) groups, All C(H,H) groups
 At 1.5 times of:
  All C(H,H,H) groups
2.a Secondary CH2 refined with riding coordinates:
 C9(H9A,H9B), C30(H30A,H30B), C32(H32A,H32B), C33(H33A,H33B), C37(H37A,H37B),
 C38(H38A,H38B), C39(H39A,H39B), C40(H40A,H40B), C42(H42A,H42B), C44(H44A,H44B),
  C46(H46A,H46B), C47(H47A,H47B)
2.b Aromatic/amide H refined with riding coordinates:
 C15(H15), C18(H18), C19(H19), C23(H23), C25(H25), C26(H26), C27(H27),
 C28(H28), C29(H29), C34(H34), C35(H35), C36(H36), C41(H41), C45(H45)
2.c Idealised Me refined as rotating group:
 C43(H43A,H43B,H43C), C48(H48A,H48B,H48C)
;
_olex2_date_sample_data_collection 2019-07-11
_olex2_submission_special_instructions 'No special instructions were received'

loop_
_space_group_symop_operation_xyz
'x, y, z'
'-x, y+1/2, -z+1/2'
'-x, -y, -z'
'x, -y-1/2, z-1/2'

loop_
_atom_site_label
_atom_site_type_symbol
_atom_site_fract_x
_atom_site_fract_y
_atom_site_fract_z
_atom_site_U_iso_or_equiv
_atom_site_adp_type
_atom_site_occupancy
_atom_site_site_symmetry_order
_atom_site_calc_flag
_atom_site_refinement_flags_posn
_atom_site_refinement_flags_adp
_atom_site_refinement_flags_occupancy
_atom_site_disorder_assembly
_atom_site_disorder_group
O1 O 0.40181(6) 0.07544(10) 0.32946(6) 0.0545(3) Uani 1 1 d . . . . .
C2 C 0.36198(6) 0.41929(12) 0.23272(6) 0.0317(2) Uani 1 1 d . . . . .
N3 N 0.35529(6) 0.57682(11) 0.13305(5) 0.0373(2) Uani 1 1 d . . . . .
O4 O 0.40094(7) 0.16149(12) 0.43676(6) 0.0610(3) Uani 1 1 d . . . . .
N5 N 0.35194(6) 0.28055(11) 0.33212(6) 0.0403(2) Uani 1 1 d . . . . .
N6 N 0.14981(6) -0.01273(11) 0.35360(6) 0.0383(2) Uani 1 1 d . . . . .
C7 C 0.33751(6) 0.29776(12) 0.25575(7) 0.0353(3) Uani 1 1 d . . . . .
C8 C 0.41376(6) 0.50564(12) 0.28934(6) 0.0332(2) Uani 1 1 d . . . . .
C9 C 0.34911(8) 0.40760(14) 0.37073(7) 0.0447(3) Uani 1 1 d . . . . .
H9A H 0.359175 0.389949 0.422187 0.054 Uiso 1 1 calc R . . . .
H9B H 0.299810 0.448313 0.351993 0.054 Uiso 1 1 calc R . . . .
C10 C -0.00410(7) 0.06187(13) 0.35126(7) 0.0386(3) Uani 1 1 d . . . . .
N11 N -0.01643(7) 0.28449(12) 0.43229(7) 0.0513(3) Uani 1 1 d . . . . .
O12 O -0.02498(7) 0.49526(11) 0.38741(7) 0.0642(3) Uani 1 1 d . . . . .
C13 C 0.06391(7) 0.14415(13) 0.38618(6) 0.0352(3) Uani 1 1 d . . . . .
C14 C 0.33840(6) 0.44873(13) 0.15720(6) 0.0339(3) Uani 1 1 d . . . . .
C15 C 0.47198(7) 0.58116(13) 0.27809(7) 0.0393(3) Uani 1 1 d . . . . .
H15 H 0.478018 0.583197 0.232209 0.047 Uiso 1 1 calc R . . . .
C16 C 0.05477(8) 0.26400(14) 0.42178(7) 0.0418(3) Uani 1 1 d . . . . .
O17 O -0.12259(7) 0.40792(13) 0.41656(7) 0.0697(3) Uani 1 1 d . . . . .
C18 C 0.27978(7) 0.22699(14) 0.13354(8) 0.0456(3) Uani 1 1 d . . . . .
H18 H 0.254984 0.161298 0.100210 0.055 Uiso 1 1 calc R . . . .
C19 C 0.19394(7) 0.20744(14) 0.40946(7) 0.0427(3) Uani 1 1 d . . . . .
H19 H 0.241395 0.188934 0.406352 0.051 Uiso 1 1 calc R . . . .
C20 C 0.40717(7) 0.50151(12) 0.35933(7) 0.0374(3) Uani 1 1 d . . . . .
C21 C 0.13661(7) 0.11243(13) 0.38335(6) 0.0350(3) Uani 1 1 d . . . . .
C22 C 0.38687(7) 0.17125(14) 0.37177(7) 0.0423(3) Uani 1 1 d . . . . .
C23 C 0.29724(7) 0.20126(13) 0.20658(7) 0.0418(3) Uani 1 1 d . . . . .
H23 H 0.282384 0.120561 0.222935 0.050 Uiso 1 1 calc R . . . .
C24 C -0.06237(8) 0.06639(14) 0.38216(9) 0.0493(3) Uani 1 1 d . . . . .
C25 C 0.45565(8) 0.57617(14) 0.41518(7) 0.0457(3) Uani 1 1 d . . . . .
H25 H 0.449981 0.574927 0.461218 0.055 Uiso 1 1 calc R . . . .
C26 C 0.29864(7) 0.34963(14) 0.10885(7) 0.0421(3) Uani 1 1 d . . . . .
H26 H 0.284575 0.366312 0.059125 0.051 Uiso 1 1 calc R . . . .
C27 C -0.01498(7) -0.01210(14) 0.28738(7) 0.0444(3) Uani 1 1 d . . . . .
H27 H 0.022184 -0.012540 0.264956 0.053 Uiso 1 1 calc R . . . .
C28 C 0.18126(8) 0.32880(15) 0.43990(8) 0.0486(3) Uani 1 1 d . . . . .
H28 H 0.219625 0.392317 0.454896 0.058 Uiso 1 1 calc R . . . .
C29 C 0.11268(9) 0.35649(14) 0.44821(8) 0.0491(3) Uani 1 1 d . . . . .
H29 H 0.105198 0.435751 0.471135 0.059 Uiso 1 1 calc R . . . .
C30 C 0.34764(9) 0.58801(16) 0.05594(7) 0.0505(3) Uani 1 1 d . . . . .
H30A H 0.295041 0.584489 0.027605 0.061 Uiso 1 1 calc R . . . .
H30B H 0.372742 0.512135 0.041520 0.061 Uiso 1 1 calc R . . . .
C31 C -0.06007(9) 0.39777(15) 0.41215(8) 0.0508(3) Uani 1 1 d . . . . .
C32 C 0.13783(8) -0.13380(14) 0.39307(8) 0.0465(3) Uani 1 1 d . . . . .
H32A H 0.090828 -0.124933 0.403602 0.056 Uiso 1 1 calc R . . . .
H32B H 0.177774 -0.140757 0.438924 0.056 Uiso 1 1 calc R . . . .
C33 C 0.31898(9) 0.69143(14) 0.15741(8) 0.0488(3) Uani 1 1 d . . . . .
H33A H 0.324872 0.681256 0.208731 0.059 Uiso 1 1 calc R . . . .
H33B H 0.265813 0.691073 0.131014 0.059 Uiso 1 1 calc R . . . .
C34 C 0.51231(8) 0.65236(15) 0.40286(8) 0.0513(4) Uani 1 1 d . . . . .
H34 H 0.544467 0.702808 0.440323 0.062 Uiso 1 1 calc R . . . .
C35 C 0.52080(7) 0.65302(15) 0.33449(8) 0.0477(3) Uani 1 1 d . . . . .
H35 H 0.559680 0.702211 0.326355 0.057 Uiso 1 1 calc R . . . .
C36 C -0.08017(8) -0.08477(16) 0.25690(10) 0.0589(4) Uani 1 1 d . . . . .
H36 H -0.086497 -0.133558 0.214269 0.071 Uiso 1 1 calc R . . . .
C37 C 0.21937(8) -0.02244(16) 0.33548(9) 0.0515(3) Uani 1 1 d . . . . .
H37A H 0.261369 -0.027867 0.379838 0.062 Uiso 1 1 calc R . . . .
H37B H 0.225568 0.058469 0.309360 0.062 Uiso 1 1 calc R . . . .
C38 C -0.05165(10) 0.15916(16) 0.44596(10) 0.0607(4) Uani 1 1 d . . . . .
H38A H -0.099655 0.179395 0.452549 0.073 Uiso 1 1 calc R . . . .
H38B H -0.020101 0.115838 0.489819 0.073 Uiso 1 1 calc R . . . .
C39 C 0.38132(12) 0.71984(19) 0.04070(9) 0.0688(5) Uani 1 1 d . . . . .
H39A H 0.434809 0.719309 0.065644 0.083 Uiso 1 1 calc R . . . .
H39B H 0.373909 0.727007 -0.011045 0.083 Uiso 1 1 calc R . . . .
C40 C 0.35269(12) 0.82526(16) 0.14499(10) 0.0675(5) Uani 1 1 d . . . . .
H40A H 0.404931 0.828788 0.174438 0.081 Uiso 1 1 calc R . . . .
H40B H 0.326657 0.899414 0.159727 0.081 Uiso 1 1 calc R . . . .
C41 C -0.12727(8) -0.00908(17) 0.35118(12) 0.0670(5) Uani 1 1 d . . . . .
H41 H -0.165319 -0.008042 0.372485 0.080 Uiso 1 1 calc R . . . .
C42 C 0.13611(10) -0.26139(17) 0.34884(11) 0.0677(5) Uani 1 1 d . . . . .
H42A H 0.092814 -0.258907 0.305511 0.081 Uiso 1 1 calc R . . . .
H42B H 0.131345 -0.340092 0.377204 0.081 Uiso 1 1 calc R . . . .
C43 C 0.43660(10) -0.04606(17) 0.36551(11) 0.0687(5) Uani 1 1 d . . . . .
H43A H 0.445464 -0.107312 0.330486 0.103 Uiso 1 1 calc GR . . . .
H43B H 0.404226 -0.088594 0.388882 0.103 Uiso 1 1 calc GR . . . .
H43C H 0.483372 -0.023495 0.401248 0.103 Uiso 1 1 calc GR . . . .
C44 C 0.34666(13) 0.84142(18) 0.06518(10) 0.0739(5) Uani 1 1 d . . . . .
H44A H 0.294430 0.849199 0.036159 0.089 Uiso 1 1 calc R . . . .
H44B H 0.372352 0.923463 0.058561 0.089 Uiso 1 1 calc R . . . .
C45 C -0.13578(9) -0.08526(18) 0.28936(12) 0.0711(5) Uani 1 1 d . . . . .
H45 H -0.178872 -0.136697 0.269701 0.085 Uiso 1 1 calc R . . . .
C46 C 0.20686(11) -0.27445(19) 0.32704(12) 0.0773(6) Uani 1 1 d . . . . .
H46A H 0.249560 -0.289764 0.369932 0.093 Uiso 1 1 calc R . . . .
H46B H 0.202388 -0.351547 0.294781 0.093 Uiso 1 1 calc R . . . .
C47 C 0.21881(11) -0.1464(2) 0.28915(11) 0.0709(5) Uani 1 1 d . . . . .
H47A H 0.179151 -0.137563 0.243221 0.085 Uiso 1 1 calc R . . . .
H47B H 0.266091 -0.152414 0.278934 0.085 Uiso 1 1 calc R . . . .
C48 C -0.06572(11) 0.61970(18) 0.36642(12) 0.0743(5) Uani 1 1 d . . . . .
H48A H -0.109699 0.603093 0.325878 0.111 Uiso 1 1 calc GR . . . .
H48B H -0.034565 0.685052 0.352842 0.111 Uiso 1 1 calc GR . . . .
H48C H -0.080133 0.654207 0.406493 0.111 Uiso 1 1 calc GR . . . .

loop_
_atom_site_aniso_label
_atom_site_aniso_U_11
_atom_site_aniso_U_22
_atom_site_aniso_U_33
_atom_site_aniso_U_23
_atom_site_aniso_U_13
_atom_site_aniso_U_12
O1 0.0687(7) 0.0426(5) 0.0566(6) 0.0087(4) 0.0258(5) 0.0162(5)
C2 0.0294(5) 0.0336(6) 0.0337(6) -0.0015(5) 0.0121(4) 0.0028(4)
N3 0.0434(6) 0.0377(6) 0.0310(5) 0.0014(4) 0.0120(4) 0.0026(4)
O4 0.0796(7) 0.0602(7) 0.0421(6) 0.0110(5) 0.0173(5) 0.0053(6)
N5 0.0507(6) 0.0362(6) 0.0394(6) 0.0030(4) 0.0218(5) 0.0019(5)
N6 0.0363(5) 0.0374(6) 0.0439(6) -0.0024(4) 0.0166(4) -0.0002(4)
C7 0.0346(6) 0.0360(6) 0.0379(6) 0.0009(5) 0.0150(5) 0.0035(5)
C8 0.0344(6) 0.0337(6) 0.0315(6) -0.0010(5) 0.0102(5) 0.0048(5)
C9 0.0581(8) 0.0439(7) 0.0404(7) 0.0007(6) 0.0275(6) 0.0060(6)
C10 0.0342(6) 0.0365(6) 0.0462(7) 0.0104(5) 0.0141(5) 0.0030(5)
N11 0.0601(7) 0.0441(7) 0.0618(7) 0.0074(6) 0.0366(6) 0.0129(5)
O12 0.0694(7) 0.0466(6) 0.0836(8) 0.0146(5) 0.0340(6) 0.0166(5)
C13 0.0388(6) 0.0358(6) 0.0334(6) 0.0043(5) 0.0147(5) 0.0017(5)
C14 0.0317(6) 0.0365(6) 0.0337(6) -0.0005(5) 0.0105(5) 0.0041(5)
C15 0.0365(6) 0.0434(7) 0.0380(6) -0.0018(5) 0.0118(5) -0.0006(5)
C16 0.0481(7) 0.0412(7) 0.0401(6) 0.0041(5) 0.0198(5) 0.0072(6)
O17 0.0653(7) 0.0626(7) 0.0919(9) -0.0008(6) 0.0401(6) 0.0176(6)
C18 0.0430(7) 0.0415(7) 0.0475(7) -0.0094(6) 0.0072(6) -0.0038(5)
C19 0.0373(6) 0.0462(7) 0.0435(7) -0.0015(6) 0.0109(5) -0.0026(5)
C20 0.0460(7) 0.0336(6) 0.0339(6) -0.0003(5) 0.0143(5) 0.0091(5)
C21 0.0372(6) 0.0369(6) 0.0316(6) 0.0014(5) 0.0117(5) -0.0002(5)
C22 0.0428(7) 0.0410(7) 0.0461(8) 0.0052(6) 0.0182(6) -0.0015(5)
C23 0.0414(7) 0.0356(7) 0.0507(7) -0.0021(5) 0.0176(6) -0.0037(5)
C24 0.0433(7) 0.0413(7) 0.0711(9) 0.0183(7) 0.0292(7) 0.0086(6)
C25 0.0634(8) 0.0399(7) 0.0301(6) -0.0023(5) 0.0092(6) 0.0122(6)
C26 0.0412(7) 0.0456(7) 0.0343(6) -0.0029(5) 0.0042(5) 0.0026(5)
C27 0.0400(7) 0.0446(7) 0.0443(7) 0.0044(6) 0.0070(5) -0.0017(5)
C28 0.0507(8) 0.0443(8) 0.0467(8) -0.0053(6) 0.0091(6) -0.0083(6)
C29 0.0651(9) 0.0393(7) 0.0434(7) -0.0061(6) 0.0173(6) 0.0023(6)
C30 0.0645(9) 0.0540(8) 0.0333(7) 0.0039(6) 0.0155(6) 0.0012(7)
C31 0.0597(9) 0.0482(8) 0.0501(8) -0.0042(6) 0.0252(7) 0.0120(7)
C32 0.0433(7) 0.0411(7) 0.0532(8) 0.0060(6) 0.0124(6) 0.0023(5)
C33 0.0610(8) 0.0388(7) 0.0520(8) 0.0054(6) 0.0255(7) 0.0087(6)
C34 0.0556(8) 0.0422(7) 0.0429(7) -0.0073(6) -0.0038(6) 0.0030(6)
C35 0.0391(7) 0.0453(8) 0.0529(8) -0.0020(6) 0.0059(6) -0.0036(6)
C36 0.0459(8) 0.0491(9) 0.0669(10) 0.0070(7) -0.0040(7) -0.0040(6)
C37 0.0463(7) 0.0558(9) 0.0599(9) -0.0082(7) 0.0275(7) 0.0003(6)
C38 0.0686(10) 0.0543(9) 0.0782(11) 0.0178(8) 0.0504(9) 0.0146(7)
C39 0.0943(13) 0.0685(11) 0.0527(9) 0.0100(8) 0.0359(9) -0.0099(9)
C40 0.1016(14) 0.0397(8) 0.0685(11) 0.0001(7) 0.0369(10) -0.0030(8)
C41 0.0386(8) 0.0538(9) 0.1163(15) 0.0290(10) 0.0353(9) 0.0070(7)
C42 0.0638(10) 0.0397(8) 0.0948(13) -0.0061(8) 0.0178(9) -0.0016(7)
C43 0.0737(11) 0.0472(9) 0.0847(12) 0.0175(8) 0.0237(9) 0.0191(8)
C44 0.1067(15) 0.0502(10) 0.0684(11) 0.0157(8) 0.0324(10) -0.0084(9)
C45 0.0365(8) 0.0515(9) 0.1116(16) 0.0152(10) 0.0035(8) -0.0059(7)
C46 0.0694(11) 0.0555(10) 0.1018(15) -0.0284(10) 0.0194(10) 0.0128(8)
C47 0.0664(10) 0.0756(12) 0.0781(12) -0.0250(10) 0.0333(9) 0.0074(9)
C48 0.0854(13) 0.0470(9) 0.0908(13) 0.0117(9) 0.0281(10) 0.0207(9)

loop_
_atom_type_symbol
_atom_type_description
_atom_type_scat_dispersion_real
_atom_type_scat_dispersion_imag
_atom_type_scat_source
C C 0.0181 0.0091 'International Tables Vol C Tables 4.2.6.8 and 6.1.1.4'
H H 0.0000 0.0000 'International Tables Vol C Tables 4.2.6.8 and 6.1.1.4'
N N 0.0311 0.0180 'International Tables Vol C Tables 4.2.6.8 and 6.1.1.4'
O O 0.0492 0.0322 'International Tables Vol C Tables 4.2.6.8 and 6.1.1.4'

loop_
_geom_angle_atom_site_label_1
_geom_angle_atom_site_label_2
_geom_angle_atom_site_label_3
_geom_angle
_geom_angle_site_symmetry_1
_geom_angle_site_symmetry_3
_geom_angle_publ_flag
C22 O1 C43 116.21(12) . . ?
C7 C2 C8 117.24(10) . . ?
C7 C2 C14 118.25(11) . . ?
C14 C2 C8 124.45(11) . . ?
C14 N3 C30 116.40(10) . . ?
C14 N3 C33 113.84(10) . . ?
C30 N3 C33 111.25(11) . . ?
C7 N5 C9 113.64(10) . . ?
C22 N5 C7 125.36(11) . . ?
C22 N5 C9 118.25(11) . . ?
C21 N6 C32 114.85(10) . . ?
C21 N6 C37 116.04(10) . . ?
C37 N6 C32 111.43(11) . . ?
C2 C7 N5 117.05(11) . . ?
C23 C7 C2 121.84(11) . . ?
C23 C7 N5 121.01(11) . . ?
C15 C8 C2 123.73(11) . . ?
C15 C8 C20 118.48(11) . . ?
C20 C8 C2 117.57(11) . . ?
N5 C9 H9A 110.1 . . ?
N5 C9 H9B 110.1 . . ?
N5 C9 C20 107.94(10) . . ?
H9A C9 H9B 108.4 . . ?
C20 C9 H9A 110.1 . . ?
C20 C9 H9B 110.1 . . ?
C24 C10 C13 117.61(12) . . ?
C27 C10 C13 123.79(11) . . ?
C27 C10 C24 118.47(13) . . ?
C16 N11 C38 113.76(11) . . ?
C31 N11 C16 125.42(12) . . ?
C31 N11 C38 118.36(13) . . ?
C31 O12 C48 115.87(13) . . ?
C16 C13 C10 117.54(11) . . ?
C16 C13 C21 118.06(11) . . ?
C21 C13 C10 124.34(11) . . ?
N3 C14 C2 119.48(10) . . ?
C26 C14 C2 118.54(11) . . ?
C26 C14 N3 121.98(11) . . ?
C8 C15 H15 119.7 . . ?
C35 C15 C8 120.62(12) . . ?
C35 C15 H15 119.7 . . ?
C13 C16 N11 116.86(12) . . ?
C29 C16 N11 121.04(12) . . ?
C29 C16 C13 122.06(12) . . ?
C23 C18 H18 119.6 . . ?
C23 C18 C26 120.80(12) . . ?
C26 C18 H18 119.6 . . ?
C21 C19 H19 119.5 . . ?
C28 C19 H19 119.5 . . ?
C28 C19 C21 121.08(12) . . ?
C8 C20 C9 116.67(11) . . ?
C25 C20 C8 120.30(12) . . ?
C25 C20 C9 122.93(12) . . ?
N6 C21 C13 120.03(11) . . ?
C19 C21 N6 121.18(11) . . ?
C19 C21 C13 118.79(12) . . ?
O1 C22 N5 111.61(11) . . ?
O4 C22 O1 124.32(13) . . ?
O4 C22 N5 124.06(13) . . ?
C7 C23 H23 120.5 . . ?
C18 C23 C7 118.94(12) . . ?
C18 C23 H23 120.5 . . ?
C10 C24 C38 116.65(13) . . ?
C41 C24 C10 119.60(16) . . ?
C41 C24 C38 123.69(14) . . ?
C20 C25 H25 119.8 . . ?
C34 C25 C20 120.47(12) . . ?
C34 C25 H25 119.8 . . ?
C14 C26 H26 119.4 . . ?
C18 C26 C14 121.25(12) . . ?
C18 C26 H26 119.4 . . ?
C10 C27 H27 119.5 . . ?
C36 C27 C10 121.00(14) . . ?
C36 C27 H27 119.5 . . ?
C19 C28 H28 119.6 . . ?
C29 C28 C19 120.84(13) . . ?
C29 C28 H28 119.6 . . ?
C16 C29 H29 120.6 . . ?
C28 C29 C16 118.82(13) . . ?
C28 C29 H29 120.6 . . ?
N3 C30 H30A 109.5 . . ?
N3 C30 H30B 109.5 . . ?
N3 C30 C39 110.52(12) . . ?
H30A C30 H30B 108.1 . . ?
C39 C30 H30A 109.5 . . ?
C39 C30 H30B 109.5 . . ?
O12 C31 N11 111.70(13) . . ?
O17 C31 N11 123.87(15) . . ?
O17 C31 O12 124.43(14) . . ?
N6 C32 H32A 109.4 . . ?
N6 C32 H32B 109.4 . . ?
N6 C32 C42 111.01(13) . . ?
H32A C32 H32B 108.0 . . ?
C42 C32 H32A 109.4 . . ?
C42 C32 H32B 109.4 . . ?
N3 C33 H33A 109.4 . . ?
N3 C33 H33B 109.4 . . ?
N3 C33 C40 111.02(12) . . ?
H33A C33 H33B 108.0 . . ?
C40 C33 H33A 109.4 . . ?
C40 C33 H33B 109.4 . . ?
C25 C34 H34 120.2 . . ?
C35 C34 C25 119.51(12) . . ?
C35 C34 H34 120.2 . . ?
C15 C35 H35 119.7 . . ?
C34 C35 C15 120.55(13) . . ?
C34 C35 H35 119.7 . . ?
C27 C36 H36 119.9 . . ?
C45 C36 C27 120.29(17) . . ?
C45 C36 H36 119.9 . . ?
N6 C37 H37A 109.5 . . ?
N6 C37 H37B 109.5 . . ?
N6 C37 C47 110.75(13) . . ?
H37A C37 H37B 108.1 . . ?
C47 C37 H37A 109.5 . . ?
C47 C37 H37B 109.5 . . ?
N11 C38 C24 108.52(12) . . ?
N11 C38 H38A 110.0 . . ?
N11 C38 H38B 110.0 . . ?
C24 C38 H38A 110.0 . . ?
C24 C38 H38B 110.0 . . ?
H38A C38 H38B 108.4 . . ?
C30 C39 H39A 109.2 . . ?
C30 C39 H39B 109.2 . . ?
H39A C39 H39B 107.9 . . ?
C44 C39 C30 111.86(14) . . ?
C44 C39 H39A 109.2 . . ?
C44 C39 H39B 109.2 . . ?
C33 C40 H40A 109.6 . . ?
C33 C40 H40B 109.6 . . ?
C33 C40 C44 110.47(14) . . ?
H40A C40 H40B 108.1 . . ?
C44 C40 H40A 109.6 . . ?
C44 C40 H40B 109.6 . . ?
C24 C41 H41 119.6 . . ?
C45 C41 C24 120.87(15) . . ?
C45 C41 H41 119.6 . . ?
C32 C42 H42A 109.4 . . ?
C32 C42 H42B 109.4 . . ?
C32 C42 C46 111.13(14) . . ?
H42A C42 H42B 108.0 . . ?
C46 C42 H42A 109.4 . . ?
C46 C42 H42B 109.4 . . ?
O1 C43 H43A 109.5 . . ?
O1 C43 H43B 109.5 . . ?
O1 C43 H43C 109.5 . . ?
H43A C43 H43B 109.5 . . ?
H43A C43 H43C 109.5 . . ?
H43B C43 H43C 109.5 . . ?
C39 C44 C40 109.45(15) . . ?
C39 C44 H44A 109.8 . . ?
C39 C44 H44B 109.8 . . ?
C40 C44 H44A 109.8 . . ?
C40 C44 H44B 109.8 . . ?
H44A C44 H44B 108.2 . . ?
C36 C45 C41 119.66(15) . . ?
C36 C45 H45 120.2 . . ?
C41 C45 H45 120.2 . . ?
C42 C46 H46A 109.7 . . ?
C42 C46 H46B 109.7 . . ?
H46A C46 H46B 108.2 . . ?
C47 C46 C42 109.83(14) . . ?
C47 C46 H46A 109.7 . . ?
C47 C46 H46B 109.7 . . ?
C37 C47 H47A 109.4 . . ?
C37 C47 H47B 109.4 . . ?
C46 C47 C37 111.13(15) . . ?
C46 C47 H47A 109.4 . . ?
C46 C47 H47B 109.4 . . ?
H47A C47 H47B 108.0 . . ?
O12 C48 H48A 109.5 . . ?
O12 C48 H48B 109.5 . . ?
O12 C48 H48C 109.5 . . ?
H48A C48 H48B 109.5 . . ?
H48A C48 H48C 109.5 . . ?
H48B C48 H48C 109.5 . . ?

loop_
_geom_bond_atom_site_label_1
_geom_bond_atom_site_label_2
_geom_bond_distance
_geom_bond_site_symmetry_2
_geom_bond_publ_flag
O1 C22 1.3354(17) . ?
O1 C43 1.4360(18) . ?
C2 C7 1.4038(17) . ?
C2 C8 1.4856(16) . ?
C2 C14 1.4192(16) . ?
N3 C14 1.4153(16) . ?
N3 C30 1.4586(16) . ?
N3 C33 1.4705(17) . ?
O4 C22 1.2061(17) . ?
N5 C7 1.4277(16) . ?
N5 C9 1.4669(17) . ?
N5 C22 1.3657(17) . ?
N6 C21 1.4148(16) . ?
N6 C32 1.4709(17) . ?
N6 C37 1.4578(16) . ?
C7 C23 1.3904(18) . ?
C8 C15 1.3948(18) . ?
C8 C20 1.3991(17) . ?
C9 H9A 0.9700 . ?
C9 H9B 0.9700 . ?
C9 C20 1.4980(19) . ?
C10 C13 1.4860(17) . ?
C10 C24 1.4021(18) . ?
C10 C27 1.394(2) . ?
N11 C16 1.4285(17) . ?
N11 C31 1.3675(19) . ?
N11 C38 1.463(2) . ?
O12 C31 1.335(2) . ?
O12 C48 1.4350(19) . ?
C13 C16 1.4041(18) . ?
C13 C21 1.4187(17) . ?
C14 C26 1.3968(18) . ?
C15 H15 0.9300 . ?
C15 C35 1.3822(19) . ?
C16 C29 1.389(2) . ?
O17 C31 1.2078(19) . ?
C18 H18 0.9300 . ?
C18 C23 1.372(2) . ?
C18 C26 1.385(2) . ?
C19 H19 0.9300 . ?
C19 C21 1.3972(18) . ?
C19 C28 1.386(2) . ?
C20 C25 1.3878(19) . ?
C23 H23 0.9300 . ?
C24 C38 1.499(2) . ?
C24 C41 1.394(2) . ?
C25 H25 0.9300 . ?
C25 C34 1.382(2) . ?
C26 H26 0.9300 . ?
C27 H27 0.9300 . ?
C27 C36 1.382(2) . ?
C28 H28 0.9300 . ?
C28 C29 1.374(2) . ?
C29 H29 0.9300 . ?
C30 H30A 0.9700 . ?
C30 H30B 0.9700 . ?
C30 C39 1.513(2) . ?
C32 H32A 0.9700 . ?
C32 H32B 0.9700 . ?
C32 C42 1.515(2) . ?
C33 H33A 0.9700 . ?
C33 H33B 0.9700 . ?
C33 C40 1.514(2) . ?
C34 H34 0.9300 . ?
C34 C35 1.382(2) . ?
C35 H35 0.9300 . ?
C36 H36 0.9300 . ?
C36 C45 1.377(3) . ?
C37 H37A 0.9700 . ?
C37 H37B 0.9700 . ?
C37 C47 1.513(2) . ?
C38 H38A 0.9700 . ?
C38 H38B 0.9700 . ?
C39 H39A 0.9700 . ?
C39 H39B 0.9700 . ?
C39 C44 1.508(3) . ?
C40 H40A 0.9700 . ?
C40 H40B 0.9700 . ?
C40 C44 1.522(2) . ?
C41 H41 0.9300 . ?
C41 C45 1.379(3) . ?
C42 H42A 0.9700 . ?
C42 H42B 0.9700 . ?
C42 C46 1.520(3) . ?
C43 H43A 0.9600 . ?
C43 H43B 0.9600 . ?
C43 H43C 0.9600 . ?
C44 H44A 0.9700 . ?
C44 H44B 0.9700 . ?
C45 H45 0.9300 . ?
C46 H46A 0.9700 . ?
C46 H46B 0.9700 . ?
C46 C47 1.510(3) . ?
C47 H47A 0.9700 . ?
C47 H47B 0.9700 . ?
C48 H48A 0.9600 . ?
C48 H48B 0.9600 . ?
C48 H48C 0.9600 . ?

loop_
_geom_torsion_atom_site_label_1
_geom_torsion_atom_site_label_2
_geom_torsion_atom_site_label_3
_geom_torsion_atom_site_label_4
_geom_torsion
_geom_torsion_site_symmetry_1
_geom_torsion_site_symmetry_2
_geom_torsion_site_symmetry_3
_geom_torsion_site_symmetry_4
_geom_torsion_publ_flag
C2 C7 C23 C18 -1.29(19) . . . . ?
C2 C8 C15 C35 -176.15(12) . . . . ?
C2 C8 C20 C9 1.18(16) . . . . ?
C2 C8 C20 C25 177.72(11) . . . . ?
C2 C14 C26 C18 2.49(18) . . . . ?
N3 C14 C26 C18 -177.20(12) . . . . ?
N3 C30 C39 C44 -56.68(19) . . . . ?
N3 C33 C40 C44 57.08(19) . . . . ?
N5 C7 C23 C18 175.03(12) . . . . ?
N5 C9 C20 C8 41.67(15) . . . . ?
N5 C9 C20 C25 -134.77(12) . . . . ?
N6 C32 C42 C46 55.49(18) . . . . ?
N6 C37 C47 C46 -57.41(19) . . . . ?
C7 C2 C8 C15 144.30(12) . . . . ?
C7 C2 C8 C20 -30.25(15) . . . . ?
C7 C2 C14 N3 173.11(10) . . . . ?
C7 C2 C14 C26 -6.59(16) . . . . ?
C7 N5 C9 C20 -59.89(14) . . . . ?
C7 N5 C22 O1 -4.45(18) . . . . ?
C7 N5 C22 O4 177.05(13) . . . . ?
C8 C2 C7 N5 12.23(15) . . . . ?
C8 C2 C7 C23 -171.31(11) . . . . ?
C8 C2 C14 N3 -9.65(17) . . . . ?
C8 C2 C14 C26 170.65(11) . . . . ?
C8 C15 C35 C34 -0.6(2) . . . . ?
C8 C20 C25 C34 -1.85(19) . . . . ?
C9 N5 C7 C2 33.49(15) . . . . ?
C9 N5 C7 C23 -142.99(12) . . . . ?
C9 N5 C22 O1 -164.41(11) . . . . ?
C9 N5 C22 O4 17.1(2) . . . . ?
C9 C20 C25 C34 174.47(12) . . . . ?
C10 C13 C16 N11 10.56(17) . . . . ?
C10 C13 C16 C29 -171.84(12) . . . . ?
C10 C13 C21 N6 -8.08(18) . . . . ?
C10 C13 C21 C19 171.07(12) . . . . ?
C10 C24 C38 N11 39.91(18) . . . . ?
C10 C24 C41 C45 -1.8(2) . . . . ?
C10 C27 C36 C45 0.0(2) . . . . ?
N11 C16 C29 C28 176.77(13) . . . . ?
C13 C10 C24 C38 2.58(18) . . . . ?
C13 C10 C24 C41 179.94(12) . . . . ?
C13 C10 C27 C36 -178.83(12) . . . . ?
C13 C16 C29 C28 -0.7(2) . . . . ?
C14 C2 C7 N5 -170.33(10) . . . . ?
C14 C2 C7 C23 6.13(17) . . . . ?
C14 C2 C8 C15 -32.96(18) . . . . ?
C14 C2 C8 C20 152.49(11) . . . . ?
C14 N3 C30 C39 -169.12(13) . . . . ?
C14 N3 C33 C40 166.91(12) . . . . ?
C15 C8 C20 C9 -173.66(11) . . . . ?
C15 C8 C20 C25 2.88(18) . . . . ?
C16 N11 C31 O12 -6.3(2) . . . . ?
C16 N11 C31 O17 173.94(15) . . . . ?
C16 N11 C38 C24 -59.53(17) . . . . ?
C16 C13 C21 N6 174.59(11) . . . . ?
C16 C13 C21 C19 -6.26(17) . . . . ?
C19 C28 C29 C16 -3.6(2) . . . . ?
C20 C8 C15 C35 -1.64(19) . . . . ?
C20 C25 C34 C35 -0.5(2) . . . . ?
C21 N6 C32 C42 167.29(12) . . . . ?
C21 N6 C37 C47 -167.14(13) . . . . ?
C21 C13 C16 N11 -171.93(11) . . . . ?
C21 C13 C16 C29 5.67(19) . . . . ?
C21 C19 C28 C29 2.9(2) . . . . ?
C22 N5 C7 C2 -127.27(13) . . . . ?
C22 N5 C7 C23 56.25(17) . . . . ?
C22 N5 C9 C20 102.35(13) . . . . ?
C23 C18 C26 C14 2.5(2) . . . . ?
C24 C10 C13 C16 -29.84(16) . . . . ?
C24 C10 C13 C21 152.82(12) . . . . ?
C24 C10 C27 C36 -3.0(2) . . . . ?
C24 C41 C45 C36 -1.3(2) . . . . ?
C25 C34 C35 C15 1.7(2) . . . . ?
C26 C18 C23 C7 -3.1(2) . . . . ?
C27 C10 C13 C16 145.98(13) . . . . ?
C27 C10 C13 C21 -31.36(19) . . . . ?
C27 C10 C24 C38 -173.46(13) . . . . ?
C27 C10 C24 C41 3.89(19) . . . . ?
C27 C36 C45 C41 2.2(2) . . . . ?
C28 C19 C21 N6 -178.70(12) . . . . ?
C28 C19 C21 C13 2.16(19) . . . . ?
C30 N3 C14 C2 164.26(11) . . . . ?
C30 N3 C14 C26 -16.05(17) . . . . ?
C30 N3 C33 C40 -59.19(16) . . . . ?
C30 C39 C44 C40 54.5(2) . . . . ?
C31 N11 C16 C13 -127.07(15) . . . . ?
C31 N11 C16 C29 55.3(2) . . . . ?
C31 N11 C38 C24 103.64(15) . . . . ?
C32 N6 C21 C13 -63.00(15) . . . . ?
C32 N6 C21 C19 117.87(13) . . . . ?
C32 N6 C37 C47 58.90(17) . . . . ?
C32 C42 C46 C47 -53.6(2) . . . . ?
C33 N3 C14 C2 -64.31(14) . . . . ?
C33 N3 C14 C26 115.38(13) . . . . ?
C33 N3 C30 C39 58.25(16) . . . . ?
C33 C40 C44 C39 -54.3(2) . . . . ?
C37 N6 C21 C13 164.59(12) . . . . ?
C37 N6 C21 C19 -14.54(17) . . . . ?
C37 N6 C32 C42 -58.16(15) . . . . ?
C38 N11 C16 C13 34.72(18) . . . . ?
C38 N11 C16 C29 -142.91(14) . . . . ?
C38 N11 C31 O12 -167.30(13) . . . . ?
C38 N11 C31 O17 12.9(2) . . . . ?
C38 C24 C41 C45 175.38(15) . . . . ?
C41 C24 C38 N11 -137.33(15) . . . . ?
C42 C46 C47 C37 54.5(2) . . . . ?
C43 O1 C22 O4 0.3(2) . . . . ?
C43 O1 C22 N5 -178.19(13) . . . . ?
C48 O12 C31 N11 -178.63(15) . . . . ?
C48 O12 C31 O17 1.2(2) . . . . ?
